data_2100010
loop_
_publ_author_name
'Peresypkina, Eugenia V.'
'Bushuev, Mark B.'
'Virovets, Alexander V.'
'Krivopalov, Victor P.'
'Lavrenova, Ludmila G.'
'Larionov, Stanislav V.'

_publ_section_title
;Three differently coloured concomitant polymorphs: synthesis, structure and
 packing analysis of
 (4-(3',5'-dimethyl-1<i>H</i>-pyrazol-1'-yl)-6-methyl-2-phenylpyrimidine)dichlorocopper(II)
;
_journal_issue 2
_journal_name_full 'Acta Crystallographica Section B'
_journal_page_first 164
_journal_page_last 173
_journal_paper_doi 10.1107/S010876810403294X
_journal_volume 61
_journal_year 2005
_chemical_formula_moiety 'C16 H16 Cl2 Cu N4'
_chemical_formula_sum 'C16 H16 Cl2 Cu N4'
_chemical_formula_weight 398.77
_chemical_name_systematic
;
 (4-(3,5-dimethyl-1H-pyrazol-1-yl)-2-phenyl-pyrimidyne)dichlorocopper(II)
orange form
;
_space_group_IT_number 14
_symmetry_cell_setting monoclinic
_symmetry_space_group_name_Hall '-P 2yn'
_symmetry_space_group_name_H-M 'P 1 21/n 1'
_atom_sites_solution_hydrogens geom
_atom_sites_solution_primary direct
_atom_sites_solution_secondary difmap
_audit_creation_method SHELXL-97
_cell_angle_alpha 90.00
_cell_angle_beta 108.5440(10)
_cell_angle_gamma 90.00
_cell_formula_units_Z 4
_cell_length_a 9.7652(6)
_cell_length_b 18.7631(10)
_cell_length_c 9.8115(4)
_cell_measurement_temperature 293(2)
_cell_volume 1704.38(16)
_computing_cell_refinement 'Bruker SAINT'
_computing_data_collection 'Bruker APEX2'
_computing_data_reduction 'Bruker SAINT'
_computing_molecular_graphics 'Bruker SHELXTL, TOPOS 4.0 Standard'
_computing_publication_material 'local programs'
_computing_structure_refinement 'SHELXL-97 (Sheldrick, 1997)'
_computing_structure_solution 'SHELXS-97 (Sheldrick, 1990)'
_diffrn_ambient_temperature 293(2)
_diffrn_detector_area_resol_mean 25
_diffrn_measured_fraction_theta_full 0.997
_diffrn_measured_fraction_theta_max 0.990
_diffrn_measurement_device_type 'Bruker-Nonius X8Apex CCD area-detector'
_diffrn_measurement_method \p-scans
_diffrn_radiation_monochromator graphite
_diffrn_radiation_source 'fine-focus sealed tube'
_diffrn_radiation_type MoK\a
_diffrn_radiation_wavelength 0.71073
_diffrn_reflns_av_R_equivalents 0.0192
_diffrn_reflns_av_sigmaI/netI 0.0193
_diffrn_reflns_limit_h_max 12
_diffrn_reflns_limit_h_min -12
_diffrn_reflns_limit_k_max 24
_diffrn_reflns_limit_k_min -24
_diffrn_reflns_limit_l_max 8
_diffrn_reflns_limit_l_min -12
_diffrn_reflns_number 12988
_diffrn_reflns_theta_full 25.00
_diffrn_reflns_theta_max 27.57
_diffrn_reflns_theta_min 2.17
_diffrn_standards_decay_% 0
_diffrn_standards_number 0
_exptl_absorpt_coefficient_mu 1.598
_exptl_absorpt_correction_T_max 0.8200
_exptl_absorpt_correction_T_min 0.7206
_exptl_absorpt_correction_type empirical
_exptl_absorpt_process_details 'SADABS (Bruker)'
_exptl_crystal_colour 'clear orange'
_exptl_crystal_density_diffrn 1.554
_exptl_crystal_density_method 'not measured'
_exptl_crystal_description prism
_exptl_crystal_F_000 812
_exptl_crystal_size_max 0.308
_exptl_crystal_size_mid 0.172
_exptl_crystal_size_min 0.122
_refine_diff_density_max 0.377
_refine_diff_density_min -0.283
_refine_ls_extinction_coef 0.0021(6)
_refine_ls_extinction_expression Fc^*^=kFc[1+0.001xFc^2^\l^3^/sin(2\q)]^-1/4^
_refine_ls_extinction_method SHELXL
_refine_ls_goodness_of_fit_ref 1.097
_refine_ls_hydrogen_treatment mixed
_refine_ls_matrix_type full
_refine_ls_number_parameters 209
_refine_ls_number_reflns 3915
_refine_ls_number_restraints 0
_refine_ls_restrained_S_all 1.097
_refine_ls_R_factor_all 0.0363
_refine_ls_R_factor_gt 0.0290
_refine_ls_shift/su_max 0.002
_refine_ls_shift/su_mean 0.000
_refine_ls_structure_factor_coef Fsqd
_refine_ls_weighting_details 'calc w=1/[\s^2^(Fo^2^)+(0.0507P)^2^+0.2601P] where P=(Fo^2^+2Fc^2^)/3'
_refine_ls_weighting_scheme calc
_refine_ls_wR_factor_gt 0.0838
_refine_ls_wR_factor_ref 0.0877
_reflns_number_gt 3240
_reflns_number_total 3915
_reflns_threshold_expression >2sigma(I)
_cod_data_source_file av5023.cif
_cod_data_source_block 2o
_cod_original_sg_symbol_H-M 'P 21/n'
_cod_database_code 2100010

loop_
_symmetry_equiv_pos_as_xyz
'x, y, z'
'-x+1/2, y+1/2, -z+1/2'
'-x, -y, -z'
'x-1/2, -y-1/2, z-1/2'

loop_
_atom_site_label
_atom_site_fract_x
_atom_site_fract_y
_atom_site_fract_z
_atom_site_U_iso_or_equiv
_atom_site_adp_type
_atom_site_calc_flag
_atom_site_refinement_flags
_atom_site_occupancy
_atom_site_disorder_assembly
_atom_site_disorder_group
_atom_site_type_symbol
Cu1 0.35577(2) 0.953703(11) 0.63529(2) 0.03640(10) Uani d . 1 . . Cu
Cl1 0.26509(5) 0.85393(2) 0.69352(5) 0.04572(14) Uani d . 1 . . Cl
Cl2 0.26863(6) 0.95797(3) 0.39918(5) 0.04932(14) Uani d . 1 . . Cl
C3 0.2445(2) 1.10742(10) 0.6439(2) 0.0429(4) Uani d . 1 . . C
C4 0.2987(2) 1.16774(11) 0.7277(2) 0.0471(5) Uani d . 1 . . C
H4A 0.2528 1.2117 0.7207 0.056 Uiso calc R 1 . . H
C5 0.4302(2) 1.15061(9) 0.8209(2) 0.0406(4) Uani d . 1 . . C
C6 0.56506(19) 1.03183(9) 0.85684(19) 0.0342(4) Uani d . 1 . . C
C7 0.68466(19) 1.04774(11) 0.9723(2) 0.0423(5) Uani d . 1 . . C
H7A 0.6963 1.0924 1.0157 0.051 Uiso calc R 1 . . H
C8 0.7868(2) 0.99460(12) 1.0210(2) 0.0443(5) Uani d . 1 . . C
C9 0.65500(18) 0.91947(10) 0.84397(19) 0.0375(4) Uani d . 1 . . C
C10 0.6418(2) 0.84987(10) 0.7705(2) 0.0410(4) Uani d . 1 . . C
C11 0.6852(3) 0.78836(12) 0.8515(3) 0.0578(6) Uani d . 1 . . C
H11A 0.7306 0.7917 0.9502 0.069 Uiso calc R 1 . . H
C12 0.6613(3) 0.72257(13) 0.7865(4) 0.0756(8) Uani d . 1 . . C
H12A 0.6879 0.6814 0.8414 0.091 Uiso calc R 1 . . H
C13 0.5983(3) 0.71794(13) 0.6405(4) 0.0763(8) Uani d . 1 . . C
H13A 0.5808 0.6733 0.5970 0.092 Uiso calc R 1 . . H
C14 0.5605(3) 0.77812(13) 0.5572(3) 0.0624(6) Uani d . 1 . . C
H14A 0.5204 0.7743 0.4579 0.075 Uiso calc R 1 . . H
C15 0.5823(2) 0.84446(11) 0.6220(2) 0.0477(5) Uani d . 1 . . C
H15A 0.5573 0.8854 0.5662 0.057 Uiso calc R 1 . . H
C31 0.1050(2) 1.09956(12) 0.5253(3) 0.0616(6) Uani d . 1 . . C
H31A 0.1136 1.1204 0.4391 0.092 Uiso calc R 1 . . H
H31B 0.0298 1.1233 0.5513 0.092 Uiso calc R 1 . . H
H31C 0.0818 1.0499 0.5093 0.092 Uiso calc R 1 . . H
C51 0.5336(2) 1.19784(11) 0.9267(2) 0.0569(6) Uani d . 1 . . C
H51A 0.4912 1.2441 0.9249 0.085 Uiso calc R 1 . . H
H51B 0.6209 1.2020 0.9021 0.085 Uiso calc R 1 . . H
H51C 0.5554 1.1778 1.0212 0.085 Uiso calc R 1 . . H
C81 0.9208(2) 1.00655(15) 1.1464(2) 0.0600(6) Uani d . 1 . . C
H81A 0.9661 0.9616 1.1793 0.090 Uiso calc R 1 . . H
H81B 0.8956 1.0293 1.2227 0.090 Uiso calc R 1 . . H
H81C 0.9863 1.0364 1.1172 0.090 Uiso calc R 1 . . H
N1 0.33813(17) 1.05425(8) 0.68426(18) 0.0390(4) Uani d . 1 . . N
N2 0.45345(15) 1.07999(8) 0.79458(15) 0.0347(3) Uani d . 1 . . N
N3 0.77311(17) 0.93061(10) 0.95595(18) 0.0444(4) Uani d . 1 . . N
N4 0.54687(15) 0.96688(8) 0.79507(16) 0.0335(3) Uani d . 1 . . N

loop_
_atom_site_aniso_label
_atom_site_aniso_U_11
_atom_site_aniso_U_22
_atom_site_aniso_U_33
_atom_site_aniso_U_12
_atom_site_aniso_U_13
_atom_site_aniso_U_23
Cu1 0.03786(15) 0.02895(14) 0.03432(15) -0.00187(8) 0.00005(10) 0.00082(8)
Cl1 0.0478(3) 0.0376(2) 0.0470(3) -0.00841(19) 0.0084(2) 0.00478(19)
Cl2 0.0595(3) 0.0456(3) 0.0339(3) -0.0068(2) 0.0021(2) 0.00339(19)
C3 0.0396(10) 0.0349(9) 0.0474(11) 0.0041(8) 0.0040(8) 0.0022(8)
C4 0.0518(11) 0.0323(9) 0.0528(12) 0.0057(8) 0.0105(9) 0.0013(8)
C5 0.0471(10) 0.0319(9) 0.0418(10) -0.0038(8) 0.0129(8) -0.0032(7)
C6 0.0314(8) 0.0376(9) 0.0326(9) -0.0026(7) 0.0088(7) 0.0018(7)
C7 0.0336(9) 0.0495(12) 0.0394(10) -0.0036(8) 0.0054(8) -0.0087(8)
C8 0.0307(9) 0.0649(13) 0.0346(10) -0.0019(8) 0.0068(7) 0.0007(9)
C9 0.0318(9) 0.0424(10) 0.0366(9) 0.0008(7) 0.0088(7) 0.0076(8)
C10 0.0327(9) 0.0387(10) 0.0514(11) 0.0053(7) 0.0132(8) 0.0055(8)
C11 0.0554(12) 0.0485(12) 0.0692(15) 0.0161(10) 0.0196(11) 0.0142(11)
C12 0.0837(19) 0.0426(13) 0.107(2) 0.0169(12) 0.0389(17) 0.0165(14)
C13 0.0863(19) 0.0384(13) 0.119(3) -0.0027(12) 0.0530(19) -0.0159(14)
C14 0.0599(14) 0.0604(15) 0.0714(16) -0.0038(11) 0.0275(12) -0.0180(12)
C15 0.0475(11) 0.0422(11) 0.0539(12) 0.0044(9) 0.0170(9) -0.0004(9)
C31 0.0465(12) 0.0489(12) 0.0682(15) 0.0092(10) -0.0116(11) -0.0003(11)
C51 0.0603(14) 0.0404(11) 0.0605(14) -0.0071(10) 0.0058(11) -0.0121(10)
C81 0.0346(11) 0.0918(18) 0.0442(12) 0.0022(11) -0.0010(9) -0.0068(12)
N1 0.0359(8) 0.0322(8) 0.0392(8) 0.0001(6) -0.0017(6) -0.0030(6)
N2 0.0315(7) 0.0316(7) 0.0346(8) -0.0024(6) 0.0015(6) -0.0036(6)
N3 0.0322(8) 0.0555(10) 0.0412(9) 0.0061(7) 0.0058(7) 0.0051(8)
N4 0.0297(7) 0.0343(7) 0.0332(8) -0.0005(6) 0.0055(6) 0.0024(6)

loop_
_atom_type_symbol
_atom_type_description
_atom_type_scat_dispersion_real
_atom_type_scat_dispersion_imag
_atom_type_scat_source
C C 0.0033 0.0016 'International Tables Vol C Tables 4.2.6.8 and 6.1.1.4'
H H 0.0000 0.0000 'International Tables Vol C Tables 4.2.6.8 and 6.1.1.4'
N N 0.0061 0.0033 'International Tables Vol C Tables 4.2.6.8 and 6.1.1.4'
Cl Cl 0.1484 0.1585 'International Tables Vol C Tables 4.2.6.8 and 6.1.1.4'
Cu Cu 0.3201 1.2651 'International Tables Vol C Tables 4.2.6.8 and 6.1.1.4'

loop_
_geom_angle_atom_site_label_1
_geom_angle_atom_site_label_2
_geom_angle_atom_site_label_3
_geom_angle
N1 Cu1 N4 79.95(6)
N1 Cu1 Cl2 100.81(5)
N4 Cu1 Cl2 139.41(5)
N1 Cu1 Cl1 132.22(5)
N4 Cu1 Cl1 104.31(4)
Cl2 Cu1 Cl1 104.42(2)
N1 C3 C4 109.70(17)
N1 C3 C31 122.06(18)
C4 C3 C31 128.24(18)
C5 C4 C3 107.71(17)
C5 C4 H4A 126.1
C3 C4 H4A 126.1
C4 C5 N2 106.10(16)
C4 C5 C51 127.99(18)
N2 C5 C51 125.85(18)
N4 C6 C7 121.49(17)
N4 C6 N2 114.53(15)
C7 C6 N2 123.99(17)
C6 C7 C8 117.25(18)
C6 C7 H7A 121.4
C8 C7 H7A 121.4
N3 C8 C7 121.79(17)
N3 C8 C81 116.82(19)
C7 C8 C81 121.4(2)
N3 C9 N4 124.41(18)
N3 C9 C10 117.35(17)
N4 C9 C10 118.24(16)
C11 C10 C15 119.2(2)
C11 C10 C9 119.50(19)
C15 C10 C9 121.23(17)
C12 C11 C10 120.4(2)
C12 C11 H11A 119.8
C10 C11 H11A 119.8
C13 C12 C11 119.7(2)
C13 C12 H12A 120.2
C11 C12 H12A 120.2
C12 C13 C14 121.0(2)
C12 C13 H13A 119.5
C14 C13 H13A 119.5
C13 C14 C15 119.6(2)
C13 C14 H14A 120.2
C15 C14 H14A 120.2
C14 C15 C10 119.9(2)
C14 C15 H15A 120.0
C10 C15 H15A 120.0
C3 C31 H31A 109.5
C3 C31 H31B 109.5
H31A C31 H31B 109.5
C3 C31 H31C 109.5
H31A C31 H31C 109.5
H31B C31 H31C 109.5
C5 C51 H51A 109.5
C5 C51 H51B 109.5
H51A C51 H51B 109.5
C5 C51 H51C 109.5
H51A C51 H51C 109.5
H51B C51 H51C 109.5
C8 C81 H81A 109.5
C8 C81 H81B 109.5
H81A C81 H81B 109.5
C8 C81 H81C 109.5
H81A C81 H81C 109.5
H81B C81 H81C 109.5
C3 N1 N2 106.54(14)
C3 N1 Cu1 138.95(13)
N2 N1 Cu1 114.50(11)
N1 N2 C5 109.94(14)
N1 N2 C6 116.47(14)
C5 N2 C6 133.58(15)
C9 N3 C8 117.41(17)
C9 N4 C6 117.44(15)
C9 N4 Cu1 128.11(13)
C6 N4 Cu1 114.45(11)

loop_
_geom_bond_atom_site_label_1
_geom_bond_atom_site_label_2
_geom_bond_site_symmetry_2
_geom_bond_distance
_geom_bond_publ_flag
Cu1 N1 . 1.9679(15) ?
Cu1 N4 . 2.0348(14) ?
Cu1 Cl2 . 2.2008(5) ?
Cu1 Cl1 . 2.2219(5) ?
C3 N1 . 1.326(2) ?
C3 C4 . 1.400(3) ?
C3 C31 . 1.491(3) ?
C4 C5 . 1.357(3) ?
C4 H4A . 0.9300 ?
C5 N2 . 1.383(2) ?
C5 C51 . 1.488(3) ?
C6 N4 . 1.347(2) ?
C6 C7 . 1.376(2) ?
C6 N2 . 1.398(2) ?
C7 C8 . 1.384(3) ?
C7 H7A . 0.9300 ?
C8 N3 . 1.346(3) ?
C8 C81 . 1.500(3) ?
C9 N3 . 1.332(2) ?
C9 N4 . 1.347(2) ?
C9 C10 . 1.477(3) ?
C10 C11 . 1.389(3) ?
C10 C15 . 1.391(3) ?
C11 C12 . 1.375(4) ?
C11 H11A . 0.9300 ?
C12 C13 . 1.371(4) ?
C12 H12A . 0.9300 ?
C13 C14 . 1.374(4) ?
C13 H13A . 0.9300 ?
C14 C15 . 1.383(3) ?
C14 H14A . 0.9300 ?
C15 H15A . 0.9300 ?
C31 H31A . 0.9600 ?
C31 H31B . 0.9600 ?
C31 H31C . 0.9600 ?
C51 H51A . 0.9600 ?
C51 H51B . 0.9600 ?
C51 H51C . 0.9600 ?
C81 H81A . 0.9600 ?
C81 H81B . 0.9600 ?
C81 H81C . 0.9600 ?
N1 N2 . 1.378(2) ?

loop_
_geom_torsion_atom_site_label_1
_geom_torsion_atom_site_label_2
_geom_torsion_atom_site_label_3
_geom_torsion_atom_site_label_4
_geom_torsion
N1 N2 C6 N4 2.8(2)
N4 C9 C10 C15 38.6(3)
